data_2003771
loop_
_publ_author_name
'Oakley, R. T.'
'von Spence, R. E.'
'Richardson, J. F.'

_publ_section_title
;
 Benzo-1,3,2-dithiazolium Iodide
;
_journal_issue 8
_journal_name_full 'Acta Crystallographica Section C'
_journal_page_first 1654
_journal_page_last 1655
_journal_paper_doi 10.1107/S0108270195000862
_journal_volume 51
_journal_year 1995
_chemical_compound_source 'crystallized from CH~3~CN'
_chemical_formula_sum 'C6 H4 I N S2'
_chemical_formula_weight 281.14
_space_group_IT_number 19
_symmetry_cell_setting orthorhombic
_symmetry_space_group_name_Hall 'P 2ac 2ab'
_symmetry_space_group_name_H-M 'P 21 21 21'
_atom_type_scat_source IntTabIV
_cell_angle_alpha 90
_cell_angle_beta 90
_cell_angle_gamma 90
_cell_formula_units_Z 4
_cell_length_a 5.210(2)
_cell_length_b 9.527(3)
_cell_length_c 16.524(6)
_cell_measurement_reflns_used 25
_cell_measurement_temperature 295
_cell_measurement_theta_max 15
_cell_measurement_theta_min 11
_cell_volume 820.2(5)
_computing_structure_solution 'MULTAN80 (Main et al., 1980)'
_diffrn_measurement_device 'Enraf-Nonius CAD-4'
_diffrn_measurement_method \q-2\q
_diffrn_radiation_type MoK\a
_diffrn_radiation_wavelength 0.71073
_diffrn_reflns_limit_h_max 0
_diffrn_reflns_limit_h_min -6
_diffrn_reflns_limit_k_max 0
_diffrn_reflns_limit_k_min -12
_diffrn_reflns_limit_l_max 21
_diffrn_reflns_limit_l_min 0
_diffrn_reflns_number 1142
_diffrn_reflns_theta_max 27.5
_diffrn_standards_decay_% -11.8
_diffrn_standards_interval_time 60
_diffrn_standards_number 3
_exptl_absorpt_coefficient_mu 4.27
_exptl_absorpt_correction_T_max 0.999
_exptl_absorpt_correction_T_min 0.789
_exptl_absorpt_correction_type 'empirical via \y scans'
_exptl_crystal_colour red
_exptl_crystal_density_diffrn 2.28
_exptl_crystal_description 'rectangular plates'
_exptl_crystal_size_max 0.30
_exptl_crystal_size_mid 0.10
_exptl_crystal_size_min 0.08
_refine_diff_density_max 0.47
_refine_diff_density_min -0.36
_refine_ls_extinction_coef 'g = 5.9(3) \\times 10^-7^'
_refine_ls_extinction_method 'MolEN (Fair, 1990)'
_refine_ls_goodness_of_fit_obs 1.159
_refine_ls_hydrogen_treatment refxyz
_refine_ls_number_parameters 104
_refine_ls_number_reflns 933
_refine_ls_R_factor_obs 0.026
_refine_ls_shift/esd_max 0.03
_refine_ls_structure_factor_coef F
_refine_ls_weighting_details 'w = 1/\s(F^2^)'
_refine_ls_weighting_scheme calc
_refine_ls_wR_factor_obs 0.030
_reflns_number_observed 933
_reflns_number_total 1121
_reflns_observed_criterion I>3.0\s(I)
_cod_data_source_file cr1162.cif
_cod_data_source_block cr1162a
_cod_depositor_comments
;
The following automatic conversions were performed:

'_refine_ls_weighting_scheme' value '1/\s(F^2^)' was changed to
'calc'. New tag '_refine_ls_weighting_details' was created. The value
of the new tag was set to 'w = 1/\s(F^2^)'.

Automatic conversion script
Id: cif_fix_values 3143 2015-03-26 13:38:13Z robertas 
;
_cod_original_cell_volume 820.2
_cod_database_code 2003771

loop_
_symmetry_equiv_pos_as_xyz
x,y,z
1/2-x,-y,1/2+z
-x,1/2+y,1/2-z
1/2+x,1/2-y,-z

loop_
_atom_site_label
_atom_site_fract_x
_atom_site_fract_y
_atom_site_fract_z
_atom_site_B_iso_or_equiv
I .48031(8) .87065(4) .89291(2) 3.276(7)
S(1) .5478(3) .8785(2) .1133(1) 3.16(3)
S(2) .5575(3) 1.0599(2) .2421(1) 3.99(4)
N .430(1) .9261(6) .1973(3) 3.7(1)
C(1) .776(1) 1.0084(6) .1035(4) 2.4(1)
C(2) .778(1) 1.1007(7) .1683(4) 2.7(1)
C(3) .951(1) 1.2139(7) .1702(4) 3.4(1)
C(4) 1.116(1) 1.2282(7) .1070(4) 3.4(1)
C(5) 1.121(1) 1.1310(7) .0431(4) 3.1(1)
C(6) .954(1) 1.0218(6) .0407(4) 2.9(1)
H(3) .93(1) 1.276(6) .211(3) 4.4
H(4) 1.24(1) 1.292(7) .103(4) 4.4
H(5) 1.24(1) 1.146(7) -.001(3) 4.1
H(6) .95(1) .961(6) .006(3) 3.9

loop_
_geom_angle_atom_site_label_1
_geom_angle_atom_site_label_2
_geom_angle_atom_site_label_3
_geom_angle
_geom_angle_publ_flag
S(1) N S(2) 117.8(3) yes
N S(1) C(1) 98.3(3) yes
N S(2) C(2) 97.4(3) yes
S(1) C(1) C(2) 112.9(5) yes
S(2) C(2) C(1) 113.4(4) yes
S(1) C(1) C(6) 126.4(5) yes
S(2) C(2) C(3) 125.9(5) yes
C(1) C(2) C(3) 120.7(5) yes
C(2) C(3) C(4) 117.7(6) yes
C(3) C(4) C(5) 121.5(6) yes
C(4) C(5) C(6) 121.0(6) yes
C(5) C(6) C(1) 118.3(6) yes
C(6) C(1) C(2) 120.6(5) yes
C(4) C(5) H(5) 119(4) no
C(4) C(3) H(3) 125(4) no
C(3) C(4) H(4) 125(4) no
C(5) C(4) H(4) 113(4) no
C(1) C(3) H(3) 118(4) no
C(6) C(5) H(5) 120(4) no
C(1) C(6) H(6) 118(4) no
C(5) C(6) H(6) 124(4) no

loop_
_geom_bond_atom_site_label_1
_geom_bond_atom_site_label_2
_geom_bond_distance
_geom_bond_publ_flag
S(1) N 1.584(5) yes
S(2) N 1.617(6) yes
S(1) C(1) 1.722(6) yes
S(2) C(2) 1.720(6) yes
C(1) C(2) 1.386(9) yes
C(2) C(3) 1.404(9) yes
C(3) C(4) 1.362(9) yes
C(4) C(5) 1.405(9) yes
C(5) C(6) 1.358(9) yes
C(6) C(1) 1.399(8) yes
C(3) H(3) 0.91(6) no
C(4) H(4) 0.88(6) no
C(5) H(5) 0.97(5) no
C(6) H(6) 0.82(6) no
